data_2108609
loop_
_publ_author_name
'Vadra, Nahir'
'Suarez, Sebastian A.'
'Slep, Leonardo D.'
'Manzano, Veronica E.'
'Halac, Emilia B.'
'Baggio, Ricardo F.'
'Cukiernik, Fabio D.'

_publ_section_title
;
 Synthesis and crystallographic, spectroscopic and computational
 characterization of 3,3',4,4'-substituted biphenyls: effects of O<i>R</i>
 substituents on the intra-ring torsion angle
;
_journal_coeditor_code LO5065SUP1
_journal_issue 3
_journal_name_full 'Acta Crystallographica Section B'
_journal_page_first
;
;
_journal_paper_doi 10.1107/S2052520620004102
_journal_volume 76
_journal_year 2020
_chemical_formula_moiety 'C18 H18 O6'
_chemical_formula_sum 'C18 H18 O6'
_chemical_formula_weight 330.32
_space_group_crystal_system monoclinic
_space_group_IT_number 4
_space_group_name_Hall 'P 2yb'
_space_group_name_H-M_alt 'P 1 21 1'
_atom_sites_solution_hydrogens mixed
_atom_sites_solution_primary direct
_audit_creation_method SHELXL-2018/1
_cell_angle_alpha 90
_cell_angle_beta 107.822(10)
_cell_angle_gamma 90
_cell_formula_units_Z 4
_cell_length_a 11.304(2)
_cell_length_b 10.064(2)
_cell_length_c 14.496(3)
_cell_measurement_reflns_used 6780
_cell_measurement_temperature 150(2)
_cell_measurement_theta_max 29.76
_cell_measurement_theta_min 3.12
_cell_volume 1570.0(5)
_computing_cell_refinement 'Bruker SAINT'
_computing_data_collection 'Bruker APEX2'
_computing_data_reduction 'Bruker SAINT'
_computing_molecular_graphics 'SHELXTL   (Sheldrick, 2008)'
_computing_publication_material 'SHELXL-2018, PLATON (Spek, 2009)'
_computing_structure_refinement 'SHELXL-2018 (Sheldrick, 2015)'
_computing_structure_solution 'SHELXS-97 (Sheldrick 2008)'
_diffrn_ambient_temperature 150(2)
_diffrn_measured_fraction_theta_full 0.982
_diffrn_measured_fraction_theta_max 0.894
_diffrn_measurement_device_type 'Bruker APEX-II CCD'
_diffrn_measurement_method '\f and \w scans'
_diffrn_radiation_type MoK\a
_diffrn_radiation_wavelength 0.71073
_diffrn_reflns_av_R_equivalents 0.0302
_diffrn_reflns_av_unetI/netI 0.0388
_diffrn_reflns_Laue_measured_fraction_full 0.982
_diffrn_reflns_Laue_measured_fraction_max 0.894
_diffrn_reflns_limit_h_max 16
_diffrn_reflns_limit_h_min -16
_diffrn_reflns_limit_k_max 14
_diffrn_reflns_limit_k_min -15
_diffrn_reflns_limit_l_max 20
_diffrn_reflns_limit_l_min -22
_diffrn_reflns_number 25745
_diffrn_reflns_point_group_measured_fraction_full 0.980
_diffrn_reflns_point_group_measured_fraction_max 0.853
_diffrn_reflns_theta_full 26.000
_diffrn_reflns_theta_max 32.793
_diffrn_reflns_theta_min 2.733
_exptl_absorpt_coefficient_mu 0.105
_exptl_absorpt_correction_T_max 0.96
_exptl_absorpt_correction_T_min 0.90
_exptl_absorpt_correction_type multi-scan
_exptl_absorpt_process_details 'Bruker SAINT'
_exptl_crystal_colour colourless
_exptl_crystal_density_diffrn 1.398
_exptl_crystal_description fragment
_exptl_crystal_F_000 696
_exptl_crystal_size_max 0.28
_exptl_crystal_size_mid 0.18
_exptl_crystal_size_min 0.10
_refine_diff_density_max 0.646
_refine_diff_density_min -0.404
_refine_diff_density_rms 0.072
_refine_ls_abs_structure_details
;
 Flack x determined using 3206 quotients [(I+)-(I-)]/[(I+)+(I-)]
 (Parsons, Flack and Wagner, Acta Cryst. B69 (2013) 249-259).
;
_refine_ls_abs_structure_Flack 0.0(2)
_refine_ls_extinction_method none
_refine_ls_goodness_of_fit_ref 1.029
_refine_ls_hydrogen_treatment constr
_refine_ls_matrix_type full
_refine_ls_number_parameters 440
_refine_ls_number_reflns 9921
_refine_ls_number_restraints 355
_refine_ls_restrained_S_all 1.029
_refine_ls_R_factor_all 0.0815
_refine_ls_R_factor_gt 0.0630
_refine_ls_shift/su_max 0.000
_refine_ls_shift/su_mean 0.000
_refine_ls_structure_factor_coef Fsqd
_refine_ls_weighting_details 'w=1/[\s^2^(Fo^2^)+(0.0853P)^2^+1.1735P] where P=(Fo^2^+2Fc^2^)/3'
_refine_ls_weighting_scheme calc
_refine_ls_wR_factor_gt 0.1641
_refine_ls_wR_factor_ref 0.1786
_reflns_Friedel_coverage 0.819
_reflns_Friedel_fraction_full 0.978
_reflns_Friedel_fraction_max 0.808
_reflns_number_gt 7986
_reflns_number_total 9921
_reflns_threshold_expression 'I > 2\s(I)'
_cod_data_source_file lo5065sup1.cif
_cod_data_source_block IV
_cod_depositor_comments
;
The following automatic conversions were performed:

data item '_atom_sites_solution_primary' value 'direct methods' was
changed to 'direct'.

Automatic conversion script
Id: cif_fix_values 7556 2019-12-06 15:28:31Z antanas 
;
_cod_original_cell_volume 1570.0(6)
_cod_original_sg_symbol_H-M 'P 21'
_cod_database_code 2108609
_publcif_datablock.id {f6225d90-2806-41a9-9d30-521c955cf529}

_shelx_shelxl_version_number 2018/1
_shelx_space_group_comment
;
The symmetry employed for this shelxl refinement is uniquely defined
by the following loop, which should always be used as a source of
symmetry information in preference to the above space-group names.
They are only intended as comments.
;

loop_
_space_group_symop_operation_xyz
'x, y, z'
'-x, y+1/2, -z'

loop_
_atom_site_label
_atom_site_type_symbol
_atom_site_fract_x
_atom_site_fract_y
_atom_site_fract_z
_atom_site_U_iso_or_equiv
_atom_site_adp_type
_atom_site_occupancy
_atom_site_site_symmetry_order
_atom_site_calc_flag
_atom_site_refinement_flags_posn
_atom_site_refinement_flags_adp
_atom_site_refinement_flags_occupancy
_atom_site_disorder_assembly
_atom_site_disorder_group
O1A O 1.0052(2) 0.8249(3) 0.45851(17) 0.0385(7) Uani 1 1 d . . . . .
O2A O 0.8332(4) 0.9299(4) 0.3706(2) 0.0522(8) Uani 1 1 d . . . . .
O3A O 0.8249(2) 0.6430(2) 0.44977(16) 0.0244(5) Uani 1 1 d . . . . .
C1A C 0.9678(3) 0.8630(5) 0.6991(2) 0.0375(9) Uani 1 1 d . . . . .
H1AA H 1.003185 0.913795 0.756159 0.045 Uiso 1 1 calc R U . . .
C2A C 1.0025(4) 0.8909(5) 0.6161(3) 0.0391(9) Uani 1 1 d . . . . .
H2AA H 1.054370 0.964414 0.614062 0.047 Uiso 1 1 calc R U . . .
C3A C 0.9582(3) 0.8075(4) 0.5375(2) 0.0257(6) Uani 1 1 d . . . . .
C4A C 0.8692(3) 0.7097(3) 0.53479(19) 0.0158(5) Uani 1 1 d . . . . .
C5A C 0.8277(3) 0.6915(3) 0.6143(2) 0.0156(5) Uani 1 1 d . . . . .
H5AA H 0.761967 0.630856 0.610492 0.019 Uiso 1 1 calc R U . . .
C6A C 0.8816(2) 0.7615(3) 0.70047(18) 0.0148(5) Uani 1 1 d . . . . .
C7A C 0.9328(4) 0.8848(4) 0.3781(3) 0.0379(7) Uani 1 1 d . . . . .
C8A C 0.9925(5) 0.8791(6) 0.2989(3) 0.0566(14) Uani 1 1 d . . . . .
H8AA H 0.996457 0.968838 0.273608 0.085 Uiso 1 1 calc R U . . .
H8AB H 0.943345 0.821753 0.246488 0.085 Uiso 1 1 calc R U . . .
H8AC H 1.076818 0.843175 0.324737 0.085 Uiso 1 1 calc R U . . .
C9A C 0.7317(4) 0.5446(4) 0.4460(3) 0.0330(8) Uani 1 1 d . . . . .
H9AA H 0.696987 0.512521 0.379271 0.049 Uiso 1 1 calc R U . . .
H9AB H 0.665366 0.584041 0.467508 0.049 Uiso 1 1 calc R U . . .
H9AC H 0.769065 0.470164 0.488469 0.049 Uiso 1 1 calc R U . . .
O1A' O 0.71824(19) 0.6785(2) 1.02983(14) 0.0172(4) Uani 1 1 d . . . . .
O2A' O 0.9005(2) 0.5937(3) 1.12222(15) 0.0271(5) Uani 1 1 d . . . . .
O3A' O 0.8857(2) 0.8711(2) 1.03354(14) 0.0214(4) Uani 1 1 d . . . . .
C1A' C 0.7579(2) 0.6341(3) 0.78943(18) 0.0143(5) Uani 1 1 d . . . . .
H1AB H 0.728312 0.577401 0.734787 0.017 Uiso 1 1 calc R U . . .
C2A' C 0.7192(3) 0.6138(3) 0.87088(19) 0.0166(5) Uani 1 1 d . . . . .
H2AB H 0.661205 0.545525 0.870872 0.020 Uiso 1 1 calc R U . . .
C3A' C 0.7653(2) 0.6930(3) 0.95128(18) 0.0129(4) Uani 1 1 d . . . . .
C4A' C 0.8476(2) 0.7969(2) 0.95118(18) 0.0115(4) Uani 1 1 d . . . . .
C5A' C 0.8852(2) 0.8172(2) 0.86969(17) 0.0116(4) Uani 1 1 d . . . . .
H5AB H 0.942452 0.886383 0.869869 0.014 Uiso 1 1 calc R U . . .
C6A' C 0.8405(2) 0.7377(2) 0.78759(16) 0.0103(4) Uani 1 1 d . . . . .
C7A' C 0.7966(3) 0.6300(3) 1.1138(2) 0.0190(5) Uani 1 1 d . . . . .
C8A' C 0.7327(4) 0.6280(4) 1.1897(2) 0.0312(7) Uani 1 1 d . . . . .
H8AD H 0.783324 0.578332 1.246133 0.047 Uiso 1 1 calc R U . . .
H8AE H 0.651454 0.585084 1.163808 0.047 Uiso 1 1 calc R U . . .
H8AF H 0.721435 0.719299 1.208961 0.047 Uiso 1 1 calc R U . . .
C9A' C 0.9809(3) 0.9653(3) 1.03937(19) 0.0213(5) Uani 1 1 d . . . . .
H9AD H 1.009331 1.002815 1.104861 0.032 Uiso 1 1 calc R U . . .
H9AE H 0.948578 1.036560 0.992340 0.032 Uiso 1 1 calc R U . . .
H9AF H 1.050701 0.921545 1.024932 0.032 Uiso 1 1 calc R U . . .
O1B O 0.4505(4) 0.3141(5) 0.5243(2) 0.0737(14) Uani 1 1 d . . . . .
O2B O 0.6190(2) 0.4214(3) 0.61168(17) 0.0299(5) Uani 1 1 d . . . . .
O3B O 0.6257(4) 0.1488(4) 0.5262(3) 0.0656(10) Uani 1 1 d . . . . .
C1B C 0.4834(3) 0.3818(4) 0.2824(3) 0.0344(7) Uani 1 1 d . . . . .
H1BA H 0.451078 0.439087 0.228446 0.041 Uiso 1 1 calc R U . . .
C2B C 0.4429(4) 0.3932(6) 0.3643(3) 0.0458(10) Uani 1 1 d . . . . .
H2BA H 0.380953 0.456329 0.365516 0.055 Uiso 1 1 calc R U . . .
C3B C 0.4939(4) 0.3117(5) 0.4432(3) 0.0447(8) Uani 1 1 d . . . . .
C4B C 0.5827(5) 0.2226(5) 0.4456(3) 0.0468(9) Uani 1 1 d . . . . .
C5B C 0.6210(5) 0.2085(4) 0.3616(3) 0.0414(9) Uani 1 1 d . . . . .
H5BA H 0.682291 0.144253 0.360996 0.050 Uiso 1 1 calc R U . . .
C6B C 0.5707(3) 0.2865(3) 0.2807(2) 0.0273(6) Uani 1 1 d . . . . .
C7B C 0.5261(4) 0.3632(5) 0.6074(3) 0.0409(9) Uani 1 1 d . . . . .
C8B C 0.4681(4) 0.3427(7) 0.6864(3) 0.0566(15) Uani 1 1 d . . . . .
H8BA H 0.510761 0.398194 0.742247 0.085 Uiso 1 1 calc R U . . .
H8BB H 0.475491 0.249044 0.705851 0.085 Uiso 1 1 calc R U . . .
H8BC H 0.380085 0.367509 0.662822 0.085 Uiso 1 1 calc R U . . .
C9B C 0.7420(8) 0.0805(8) 0.5416(6) 0.094(2) Uani 1 1 d . . . . .
H9BA H 0.788160 0.079461 0.610928 0.141 Uiso 1 1 d R U . . .
H9BB H 0.728376 -0.010946 0.517456 0.141 Uiso 1 1 d R U . . .
H9BC H 0.789922 0.128967 0.506470 0.141 Uiso 1 1 d R U . . .
O1B' O 0.7652(2) 0.2704(2) -0.03688(16) 0.0282(5) Uani 1 1 d . . . . .
O2B' O 0.6418(4) 0.1059(3) -0.1127(2) 0.0526(9) Uani 1 1 d . . . . .
O3B' O 0.5377(2) 0.3698(2) -0.06364(14) 0.0222(4) Uani 1 1 d . . . . .
C1B' C 0.7365(3) 0.2234(4) 0.2059(2) 0.0307(6) Uani 1 1 d . . . . .
H1BB H 0.785264 0.191667 0.267520 0.037 Uiso 1 1 calc R U . . .
C2B' C 0.7831(3) 0.2164(4) 0.1278(2) 0.0317(7) Uani 1 1 d . . . . .
H2BB H 0.862009 0.177582 0.134938 0.038 Uiso 1 1 calc R U . . .
C3B' C 0.7121(3) 0.2672(3) 0.0391(2) 0.0225(5) Uani 1 1 d . . . . .
C4B' C 0.5955(3) 0.3233(3) 0.0264(2) 0.0181(5) Uani 1 1 d . . . . .
C5B' C 0.5499(3) 0.3284(3) 0.1049(2) 0.0191(5) Uani 1 1 d . . . . .
H5BB H 0.471035 0.367615 0.097367 0.023 Uiso 1 1 calc R U . . .
C6B' C 0.6184(3) 0.2766(3) 0.1950(2) 0.0222(5) Uani 1 1 d . . . . .
C7B' C 0.7195(4) 0.1861(4) -0.1104(3) 0.0320(6) Uani 1 1 d . . . . .
C8B' C 0.7793(5) 0.2072(5) -0.1882(3) 0.0483(11) Uani 1 1 d . . . . .
H8BD H 0.742120 0.146784 -0.242384 0.072 Uiso 1 1 calc R U . . .
H8BE H 0.868631 0.189263 -0.162179 0.072 Uiso 1 1 calc R U . . .
H8BF H 0.766436 0.299305 -0.211040 0.072 Uiso 1 1 calc R U . . .
C9B' C 0.4328(3) 0.4554(3) -0.0724(2) 0.0289(7) Uani 1 1 d . . . . .
H9BD H 0.403254 0.491418 -0.138302 0.043 Uiso 1 1 calc R U . . .
H9BE H 0.457756 0.528543 -0.025847 0.043 Uiso 1 1 calc R U . . .
H9BF H 0.366000 0.404431 -0.058993 0.043 Uiso 1 1 calc R U . . .

loop_
_atom_site_aniso_label
_atom_site_aniso_U_11
_atom_site_aniso_U_22
_atom_site_aniso_U_33
_atom_site_aniso_U_23
_atom_site_aniso_U_13
_atom_site_aniso_U_12
O1A 0.0292(12) 0.073(2) 0.0197(10) -0.0055(11) 0.0173(9) -0.0189(12)
O2A 0.0733(19) 0.0501(17) 0.0391(16) 0.0126(14) 0.0258(15) -0.0001(16)
O3A 0.0380(12) 0.0247(10) 0.0166(9) -0.0063(8) 0.0172(9) -0.0080(9)
C1A 0.0357(17) 0.058(2) 0.0219(14) -0.0123(15) 0.0134(13) -0.0286(17)
C2A 0.0377(18) 0.059(2) 0.0251(14) -0.0102(14) 0.0162(14) -0.0262(17)
C3A 0.0218(13) 0.0430(17) 0.0167(12) -0.0026(11) 0.0126(10) -0.0097(12)
C4A 0.0166(11) 0.0203(12) 0.0113(10) -0.0007(8) 0.0053(8) 0.0018(9)
C5A 0.0187(11) 0.0150(11) 0.0146(10) 0.0009(8) 0.0073(9) -0.0023(9)
C6A 0.0108(10) 0.0253(12) 0.0085(9) 0.0005(8) 0.0033(8) -0.0003(9)
C7A 0.0536(17) 0.0408(19) 0.0225(13) -0.0038(13) 0.0162(13) -0.0267(14)
C8A 0.069(3) 0.082(4) 0.0286(18) -0.009(2) 0.0292(19) -0.040(3)
C9A 0.050(2) 0.0270(15) 0.0301(16) -0.0157(13) 0.0240(16) -0.0158(14)
O1A' 0.0200(9) 0.0238(9) 0.0105(8) 0.0006(7) 0.0085(7) -0.0015(7)
O2A' 0.0317(11) 0.0374(12) 0.0122(9) 0.0058(9) 0.0068(8) 0.0088(10)
O3A' 0.0347(11) 0.0225(9) 0.0122(8) -0.0060(7) 0.0151(8) -0.0063(8)
C1A' 0.0149(11) 0.0184(11) 0.0096(10) 0.0016(9) 0.0039(8) -0.0011(9)
C2A' 0.0162(11) 0.0230(12) 0.0113(10) 0.0016(9) 0.0054(8) -0.0038(10)
C3A' 0.0140(10) 0.0166(10) 0.0089(9) 0.0028(8) 0.0050(8) 0.0010(8)
C4A' 0.0149(10) 0.0110(9) 0.0096(9) 0.0006(7) 0.0050(8) 0.0034(8)
C5A' 0.0155(10) 0.0119(9) 0.0084(9) 0.0013(7) 0.0053(8) 0.0015(8)
C6A' 0.0099(9) 0.0129(9) 0.0078(9) 0.0017(7) 0.0020(7) 0.0021(7)
C7A' 0.0292(12) 0.0203(12) 0.0095(10) 0.0030(9) 0.0086(9) -0.0009(10)
C8A' 0.0448(19) 0.0382(18) 0.0170(13) 0.0025(12) 0.0190(13) -0.0014(15)
C9A' 0.0295(14) 0.0263(13) 0.0102(10) -0.0034(10) 0.0094(10) -0.0053(11)
O1B 0.064(2) 0.129(4) 0.0337(15) -0.0229(19) 0.0245(14) -0.053(2)
O2B 0.0371(12) 0.0355(12) 0.0205(11) -0.0084(9) 0.0137(10) -0.0113(10)
O3B 0.104(3) 0.051(2) 0.0499(19) 0.0040(15) 0.036(2) -0.0019(19)
C1B 0.0298(16) 0.052(2) 0.0228(14) -0.0032(14) 0.0107(12) -0.0043(14)
C2B 0.0358(19) 0.077(3) 0.0292(16) -0.0074(16) 0.0172(14) -0.0054(18)
C3B 0.047(2) 0.061(2) 0.0283(15) -0.0101(15) 0.0162(14) -0.0242(15)
C4B 0.061(2) 0.044(2) 0.0372(17) -0.0050(15) 0.0186(17) -0.0223(16)
C5B 0.062(2) 0.0302(17) 0.0354(17) -0.0009(13) 0.0199(17) -0.0059(16)
C6B 0.0358(15) 0.0262(14) 0.0217(12) -0.0100(10) 0.0117(11) -0.0141(11)
C7B 0.0372(16) 0.062(2) 0.0286(15) -0.0120(16) 0.0173(13) -0.0162(17)
C8B 0.037(2) 0.111(5) 0.0258(17) -0.014(2) 0.0158(15) -0.024(3)
C9B 0.136(5) 0.079(5) 0.080(5) 0.034(4) 0.053(4) 0.036(4)
O1B' 0.0371(12) 0.0339(11) 0.0223(10) 0.0027(8) 0.0220(9) 0.0046(10)
O2B' 0.082(2) 0.0435(15) 0.0485(18) -0.0187(14) 0.0439(17) -0.0115(15)
O3B' 0.0364(11) 0.0215(9) 0.0144(8) -0.0008(7) 0.0161(8) 0.0028(8)
C1B' 0.0396(16) 0.0359(16) 0.0190(12) -0.0006(12) 0.0125(12) 0.0035(13)
C2B' 0.0353(16) 0.0416(18) 0.0224(13) 0.0010(12) 0.0152(12) 0.0079(14)
C3B' 0.0329(13) 0.0211(12) 0.0203(11) -0.0001(10) 0.0183(10) 0.0012(10)
C4B' 0.0289(12) 0.0145(10) 0.0163(10) -0.0016(8) 0.0149(9) -0.0039(9)
C5B' 0.0298(13) 0.0168(11) 0.0150(11) -0.0029(9) 0.0132(10) -0.0057(10)
C6B' 0.0342(13) 0.0170(11) 0.0190(11) -0.0033(9) 0.0133(10) -0.0081(10)
C7B' 0.0481(18) 0.0303(14) 0.0242(13) 0.0037(11) 0.0209(13) 0.0133(12)
C8B' 0.067(3) 0.063(3) 0.0269(17) 0.0138(17) 0.0314(18) 0.028(2)
C9B' 0.0425(17) 0.0292(15) 0.0236(14) 0.0005(11) 0.0228(13) 0.0067(12)

loop_
_atom_type_symbol
_atom_type_description
_atom_type_scat_dispersion_real
_atom_type_scat_dispersion_imag
_atom_type_scat_source
C C 0.0033 0.0016 'International Tables Vol C Tables 4.2.6.8 and 6.1.1.4'
H H 0.0000 0.0000 'International Tables Vol C Tables 4.2.6.8 and 6.1.1.4'
O O 0.0106 0.0060 'International Tables Vol C Tables 4.2.6.8 and 6.1.1.4'

loop_
_geom_angle_atom_site_label_1
_geom_angle_atom_site_label_2
_geom_angle_atom_site_label_3
_geom_angle
_geom_angle_site_symmetry_1
_geom_angle_site_symmetry_3
_geom_angle_publ_flag
C7A O1A C3A 118.5(3) . . ?
C4A O3A C9A 116.0(2) . . ?
C2A C1A C6A 122.0(3) . . ?
C2A C1A H1AA 119.0 . . ?
C6A C1A H1AA 119.0 . . ?
C3A C2A C1A 117.4(3) . . ?
C3A C2A H2AA 121.3 . . ?
C1A C2A H2AA 121.3 . . ?
C2A C3A C4A 121.8(3) . . ?
C2A C3A O1A 117.6(3) . . ?
C4A C3A O1A 120.7(3) . . ?
O3A C4A C5A 124.5(3) . . ?
O3A C4A C3A 115.8(2) . . ?
C5A C4A C3A 119.6(3) . . ?
C4A C5A C6A 120.7(2) . . ?
C4A C5A H5AA 119.7 . . ?
C6A C5A H5AA 119.7 . . ?
C5A C6A C1A 117.7(2) . . ?
C5A C6A C6A' 120.7(2) . . ?
C1A C6A C6A' 121.4(2) . . ?
O2A C7A O1A 124.1(3) . . ?
O2A C7A C8A 125.4(4) . . ?
O1A C7A C8A 110.4(4) . . ?
C7A C8A H8AA 109.5 . . ?
C7A C8A H8AB 109.5 . . ?
H8AA C8A H8AB 109.5 . . ?
C7A C8A H8AC 109.5 . . ?
H8AA C8A H8AC 109.5 . . ?
H8AB C8A H8AC 109.5 . . ?
O3A C9A H9AA 109.5 . . ?
O3A C9A H9AB 109.5 . . ?
H9AA C9A H9AB 109.5 . . ?
O3A C9A H9AC 109.5 . . ?
H9AA C9A H9AC 109.5 . . ?
H9AB C9A H9AC 109.5 . . ?
C7A' O1A' C3A' 117.3(2) . . ?
C4A' O3A' C9A' 116.7(2) . . ?
C2A' C1A' C6A' 120.5(2) . . ?
C2A' C1A' H1AB 119.8 . . ?
C6A' C1A' H1AB 119.8 . . ?
C3A' C2A' C1A' 119.8(2) . . ?
C3A' C2A' H2AB 120.1 . . ?
C1A' C2A' H2AB 120.1 . . ?
C2A' C3A' C4A' 120.8(2) . . ?
C2A' C3A' O1A' 119.2(2) . . ?
C4A' C3A' O1A' 119.7(2) . . ?
O3A' C4A' C5A' 124.6(2) . . ?
O3A' C4A' C3A' 116.2(2) . . ?
C5A' C4A' C3A' 119.2(2) . . ?
C4A' C5A' C6A' 121.1(2) . . ?
C4A' C5A' H5AB 119.4 . . ?
C6A' C5A' H5AB 119.4 . . ?
C5A' C6A' C1A' 118.6(2) . . ?
C5A' C6A' C6A 120.3(2) . . ?
C1A' C6A' C6A 121.0(2) . . ?
O2A' C7A' O1A' 123.4(3) . . ?
O2A' C7A' C8A' 126.9(3) . . ?
O1A' C7A' C8A' 109.6(3) . . ?
C7A' C8A' H8AD 109.5 . . ?
C7A' C8A' H8AE 109.5 . . ?
H8AD C8A' H8AE 109.5 . . ?
C7A' C8A' H8AF 109.5 . . ?
H8AD C8A' H8AF 109.5 . . ?
H8AE C8A' H8AF 109.5 . . ?
O3A' C9A' H9AD 109.5 . . ?
O3A' C9A' H9AE 109.5 . . ?
H9AD C9A' H9AE 109.5 . . ?
O3A' C9A' H9AF 109.5 . . ?
H9AD C9A' H9AF 109.5 . . ?
H9AE C9A' H9AF 109.5 . . ?
C7B O1B C3B 118.0(3) . . ?
C4B O3B C9B 118.0(4) . . ?
C6B C1B C2B 119.5(4) . . ?
C6B C1B H1BA 120.3 . . ?
C2B C1B H1BA 120.3 . . ?
C3B C2B C1B 119.4(4) . . ?
C3B C2B H2BA 120.3 . . ?
C1B C2B H2BA 120.3 . . ?
C4B C3B C2B 122.5(4) . . ?
C4B C3B O1B 116.2(5) . . ?
C2B C3B O1B 121.2(5) . . ?
C3B C4B O3B 117.5(4) . . ?
C3B C4B C5B 117.9(4) . . ?
O3B C4B C5B 124.5(5) . . ?
C6B C5B C4B 121.1(4) . . ?
C6B C5B H5BA 119.4 . . ?
C4B C5B H5BA 119.4 . . ?
C1B C6B C5B 119.4(3) . . ?
C1B C6B C6B' 120.0(3) . . ?
C5B C6B C6B' 120.4(3) . . ?
O2B C7B O1B 122.6(3) . . ?
O2B C7B C8B 128.0(4) . . ?
O1B C7B C8B 109.3(3) . . ?
C7B C8B H8BA 109.5 . . ?
C7B C8B H8BB 109.5 . . ?
H8BA C8B H8BB 109.5 . . ?
C7B C8B H8BC 109.5 . . ?
H8BA C8B H8BC 109.5 . . ?
H8BB C8B H8BC 109.5 . . ?
O3B C9B H9BA 109.8 . . ?
O3B C9B H9BB 110.9 . . ?
H9BA C9B H9BB 109.4 . . ?
O3B C9B H9BC 107.8 . . ?
H9BA C9B H9BC 109.4 . . ?
H9BB C9B H9BC 109.4 . . ?
C7B' O1B' C3B' 117.2(3) . . ?
C4B' O3B' C9B' 115.7(2) . . ?
C2B' C1B' C6B' 120.9(3) . . ?
C2B' C1B' H1BB 119.6 . . ?
C6B' C1B' H1BB 119.6 . . ?
C3B' C2B' C1B' 118.7(3) . . ?
C3B' C2B' H2BB 120.7 . . ?
C1B' C2B' H2BB 120.7 . . ?
C2B' C3B' C4B' 121.8(3) . . ?
C2B' C3B' O1B' 118.0(3) . . ?
C4B' C3B' O1B' 120.0(3) . . ?
O3B' C4B' C5B' 126.0(3) . . ?
O3B' C4B' C3B' 115.3(2) . . ?
C5B' C4B' C3B' 118.7(3) . . ?
C4B' C5B' C6B' 120.9(3) . . ?
C4B' C5B' H5BB 119.6 . . ?
C6B' C5B' H5BB 119.6 . . ?
C5B' C6B' C1B' 118.9(3) . . ?
C5B' C6B' C6B 120.7(3) . . ?
C1B' C6B' C6B 120.2(3) . . ?
O2B' C7B' O1B' 123.8(3) . . ?
O2B' C7B' C8B' 125.2(4) . . ?
O1B' C7B' C8B' 110.9(4) . . ?
C7B' C8B' H8BD 109.5 . . ?
C7B' C8B' H8BE 109.5 . . ?
H8BD C8B' H8BE 109.5 . . ?
C7B' C8B' H8BF 109.5 . . ?
H8BD C8B' H8BF 109.5 . . ?
H8BE C8B' H8BF 109.5 . . ?
O3B' C9B' H9BD 109.5 . . ?
O3B' C9B' H9BE 109.5 . . ?
H9BD C9B' H9BE 109.5 . . ?
O3B' C9B' H9BF 109.5 . . ?
H9BD C9B' H9BF 109.5 . . ?
H9BE C9B' H9BF 109.5 . . ?

loop_
_geom_bond_atom_site_label_1
_geom_bond_atom_site_label_2
_geom_bond_distance
_geom_bond_site_symmetry_2
_geom_bond_publ_flag
O1A C7A 1.345(5) . ?
O1A C3A 1.412(3) . ?
O2A C7A 1.187(6) . ?
O3A C4A 1.357(3) . ?
O3A C9A 1.434(4) . ?
C1A C2A 1.404(5) . ?
C1A C6A 1.415(4) . ?
C1A H1AA 0.9500 . ?
C2A C3A 1.380(5) . ?
C2A H2AA 0.9500 . ?
C3A C4A 1.400(4) . ?
C4A C5A 1.384(4) . ?
C5A C6A 1.400(4) . ?
C5A H5AA 0.9500 . ?
C6A C6A' 1.493(3) . ?
C7A C8A 1.502(5) . ?
C8A H8AA 0.9801 . ?
C8A H8AB 0.9801 . ?
C8A H8AC 0.9801 . ?
C9A H9AA 0.9801 . ?
C9A H9AB 0.9801 . ?
C9A H9AC 0.9801 . ?
O1A' C7A' 1.358(3) . ?
O1A' C3A' 1.404(3) . ?
O2A' C7A' 1.200(4) . ?
O3A' C4A' 1.362(3) . ?
O3A' C9A' 1.417(4) . ?
C1A' C2A' 1.394(4) . ?
C1A' C6A' 1.406(4) . ?
C1A' H1AB 0.9500 . ?
C2A' C3A' 1.376(4) . ?
C2A' H2AB 0.9500 . ?
C3A' C4A' 1.400(4) . ?
C4A' C5A' 1.388(3) . ?
C5A' C6A' 1.394(3) . ?
C5A' H5AB 0.9500 . ?
C7A' C8A' 1.489(4) . ?
C8A' H8AD 0.9801 . ?
C8A' H8AE 0.9801 . ?
C8A' H8AF 0.9801 . ?
C9A' H9AD 0.9801 . ?
C9A' H9AE 0.9801 . ?
C9A' H9AF 0.9801 . ?
O1B C7B 1.340(5) . ?
O1B C3B 1.405(5) . ?
O2B C7B 1.188(5) . ?
O3B C4B 1.344(6) . ?
O3B C9B 1.440(9) . ?
C1B C6B 1.381(5) . ?
C1B C2B 1.402(5) . ?
C1B H1BA 0.9500 . ?
C2B C3B 1.382(7) . ?
C2B H2BA 0.9500 . ?
C3B C4B 1.338(7) . ?
C4B C5B 1.418(6) . ?
C5B C6B 1.381(5) . ?
C5B H5BA 0.9500 . ?
C6B C6B' 1.502(4) . ?
C7B C8B 1.497(5) . ?
C8B H8BA 0.9801 . ?
C8B H8BB 0.9801 . ?
C8B H8BC 0.9801 . ?
C9B H9BA 0.9800 . ?
C9B H9BB 0.9800 . ?
C9B H9BC 0.9800 . ?
O1B' C7B' 1.337(4) . ?
O1B' C3B' 1.407(3) . ?
O2B' C7B' 1.186(5) . ?
O3B' C4B' 1.351(3) . ?
O3B' C9B' 1.439(4) . ?
C1B' C2B' 1.389(4) . ?
C1B' C6B' 1.401(5) . ?
C1B' H1BB 0.9500 . ?
C2B' C3B' 1.388(4) . ?
C2B' H2BB 0.9500 . ?
C3B' C4B' 1.393(4) . ?
C4B' C5B' 1.387(3) . ?
C5B' C6B' 1.400(4) . ?
C5B' H5BB 0.9500 . ?
C7B' C8B' 1.497(5) . ?
C8B' H8BD 0.9801 . ?
C8B' H8BE 0.9801 . ?
C8B' H8BF 0.9801 . ?
C9B' H9BD 0.9801 . ?
C9B' H9BE 0.9801 . ?
C9B' H9BF 0.9801 . ?

loop_
_geom_hbond_atom_site_label_D
_geom_hbond_atom_site_label_H
_geom_hbond_atom_site_label_A
_geom_hbond_distance_DH
_geom_hbond_distance_HA
_geom_hbond_distance_DA
_geom_hbond_angle_DHA
_geom_hbond_site_symmetry_A
_geom_hbond_publ_flag
C2A H2AA O3A 0.95 2.59 3.506(5) 161.5 2_756 yes
C5A H5AA O2B 0.95 2.66 3.592(4) 167.1 . yes
C2A' H2AB O3B' 0.95 2.61 3.512(4) 159.7 1_556 yes
C9A' H9AF O1B' 0.98 2.54 3.485(4) 161.9 2_756 yes
C2B H2BA O3B 0.95 2.51 3.240(6) 133.8 2_656 yes
C8B H8BC O2A 0.98 2.39 3.366(6) 171.7 2_646 yes
C9B H9BB O1B 0.98 2.61 3.401(11) 137.9 2_646 yes
C9B' H9BF O1A' 0.98 2.55 3.421(4) 148.1 2_646 yes

_cod_database_fobs_code 2108609
